data_9017631
loop_
_publ_author_name
'Bindi, L.'
'Nestola, F.'
'Makovicky, E.'
'Guastoni, A.'
'De Battisti, L.'

_publ_section_title
;
 Tl-bearing sulfosalt from the Lengenbach quarry, Binn Valley,
 Switzerland: Philrothite, TlAs3S5
;
_journal_name_full 'Mineralogical Magazine'
_journal_page_first 1
_journal_page_last 9
_journal_volume 78
_journal_year 2014
_chemical_compound_source 'Lengenbach quarry, Binn Valley, Switzerland'
_chemical_formula_sum 'As5.56 S10 Sb0.44 Tl2'
_chemical_name_mineral Philrothite
_space_group_IT_number 14
_space_group_name_Hall '-P 2ybc'
_space_group_name_H-M_alt 'P 1 21/c 1'
_symmetry_space_group_name_H-M 'P 1 21/c 1'
_cell_angle_alpha 90
_cell_angle_beta 132.84
_cell_angle_gamma 90
_cell_length_a 8.013
_cell_length_b 24.829
_cell_length_c 11.762
_cell_formula_units_Z 4
_cell_volume 1715.895
_database_code_amcsd 0020025
_exptl_crystal_density_diffrn 4.643
_cod_data_source_file inputs/fixed/downloads/18/18538.cif
_cod_data_source_block 18538
_cod_original_cell_volume 1715.896
_cod_original_formula_sum 'Tl2 As5.56 Sb.44 S10'
_cod_database_code 9017631

loop_
_space_group_symop_operation_xyz
x,y,z
x,1/2-y,1/2+z
-x,1/2+y,1/2-z
-x,-y,-z

loop_
_atom_site_label
_atom_site_fract_x
_atom_site_fract_y
_atom_site_fract_z
_atom_site_occupancy
_atom_site_U_iso_or_equiv
Tl1 0.63600 0.78630 0.87630 1.00000 0.04000
Tl2 0.15600 0.79280 0.37280 1.00000 0.03200
As1 -0.02000 0.84850 0.61000 1.00000 0.03600
As2 0.50600 0.64420 0.64200 1.00000 0.05200
As3 0.89300 0.57880 0.35900 1.00000 0.06900
As4 0.42100 0.93670 0.38700 0.56000 0.06500
Sb4 0.42100 0.93670 0.38700 0.44000 0.06500
As5 0.33000 0.54000 0.16200 1.00000 0.08500
As6 0.78800 0.55170 0.60500 1.00000 0.03900
S1 0.61000 0.83800 0.42100 1.00000 0.04600
S2 0.01100 0.66700 0.33000 1.00000 0.05200
S3 0.52800 0.61300 0.17000 1.00000 0.04600
S4 0.98500 0.61600 0.60300 1.00000 0.07900
S5 0.09300 0.77800 0.60000 1.00000 0.09000
S6 0.62200 0.72600 0.63600 1.00000 0.04500
S7 0.77000 0.97900 0.58500 1.00000 0.03400
S8 0.63800 0.48000 0.32000 1.00000 0.02800
S9 0.84400 0.58700 0.82800 1.00000 0.04000
S10 0.45900 0.58400 0.43300 1.00000 0.05900

loop_
_cod_related_entry_id
_cod_related_entry_database
_cod_related_entry_code
1 AMCSD 0020025
